data_7036220
loop_
_publ_author_name
'Barth, Sven'
'Biegger, Felix'
'Puchberger, Michael'

_publ_section_title
;
 Synthesis and characterisation of thioether functionalised gallium and
 indium alkoxides.
;
_journal_issue 37
_journal_name_full 'Dalton transactions (Cambridge, England : 2003)'
_journal_page_first 16439
_journal_page_last 16445
_journal_paper_doi 10.1039/c5dt02777b
_journal_volume 44
_journal_year 2015
_chemical_formula_sum 'C44 H93 In O3 S6'
_chemical_formula_weight 977.36
_chemical_name_systematic
; 
 ? 
;
_space_group_IT_number 2
_symmetry_cell_setting triclinic
_symmetry_space_group_name_Hall '-P 1'
_symmetry_space_group_name_H-M 'P -1'
_atom_sites_solution_hydrogens geom
_atom_sites_solution_primary direct
_atom_sites_solution_secondary difmap
_audit_creation_method SHELXL-97
_audit_update_record
;
2014-05-21 deposited with the CCDC.
2015-08-20 downloaded from the CCDC.
;
_cell_angle_alpha 84.795(2)
_cell_angle_beta 83.722(2)
_cell_angle_gamma 74.537(2)
_cell_formula_units_Z 2
_cell_length_a 10.5221(8)
_cell_length_b 14.8955(11)
_cell_length_c 18.5318(13)
_cell_measurement_reflns_used 9525
_cell_measurement_temperature 200(2)
_cell_measurement_theta_max 32.2
_cell_measurement_theta_min 2.3
_cell_volume 2776.9(4)
_computing_cell_refinement APEX2
_computing_data_collection 'APEX2 (Bruker, 2008)'
_computing_data_reduction APEX2
_computing_molecular_graphics 'DIAMOND (Crystal Impact GbR, 2005)'
_computing_publication_material 'SHELXL-97 (Sheldrick, 2008)'
_computing_structure_refinement 'SHELXL-97 (Sheldrick, 1997)'
_computing_structure_solution 'SHELXS-97 (Sheldrick, 1990)'
_diffrn_ambient_temperature 200(2)
_diffrn_measured_fraction_theta_full 0.998
_diffrn_measured_fraction_theta_max 0.998
_diffrn_measurement_device_type 'Bruker APEXII CCD'
_diffrn_measurement_method '\w- and \f-scans'
_diffrn_radiation_monochromator graphite
_diffrn_radiation_source 'fine-focus sealed tube'
_diffrn_radiation_type MoK\a
_diffrn_radiation_wavelength 0.71073
_diffrn_reflns_av_R_equivalents 0.0301
_diffrn_reflns_av_sigmaI/netI 0.0196
_diffrn_reflns_limit_h_max 15
_diffrn_reflns_limit_h_min -15
_diffrn_reflns_limit_k_max 22
_diffrn_reflns_limit_k_min -22
_diffrn_reflns_limit_l_max 28
_diffrn_reflns_limit_l_min -28
_diffrn_reflns_number 144925
_diffrn_reflns_theta_full 32.66
_diffrn_reflns_theta_max 32.66
_diffrn_reflns_theta_min 1.11
_exptl_absorpt_coefficient_mu 0.683
_exptl_absorpt_correction_T_max 0.8213
_exptl_absorpt_correction_T_min 0.7486
_exptl_absorpt_correction_type multi-scan
_exptl_absorpt_process_details 'SADABS (Bruker, 2008)'
_exptl_crystal_colour colourless
_exptl_crystal_density_diffrn 1.169
_exptl_crystal_density_method 'not measured'
_exptl_crystal_description Fragment
_exptl_crystal_F_000 1052
_exptl_crystal_size_max 0.45
_exptl_crystal_size_mid 0.35
_exptl_crystal_size_min 0.30
_refine_diff_density_max 1.714
_refine_diff_density_min -0.974
_refine_diff_density_rms 0.072
_refine_ls_extinction_method none
_refine_ls_goodness_of_fit_ref 1.126
_refine_ls_hydrogen_treatment mixed
_refine_ls_matrix_type full
_refine_ls_number_parameters 667
_refine_ls_number_reflns 20301
_refine_ls_number_restraints 92
_refine_ls_restrained_S_all 1.125
_refine_ls_R_factor_all 0.0603
_refine_ls_R_factor_gt 0.0399
_refine_ls_shift/su_max 0.003
_refine_ls_shift/su_mean 0.000
_refine_ls_structure_factor_coef Fsqd
_refine_ls_weighting_details 'calc w=1/[\s^2^(Fo^2^)+(0.0348P)^2^+2.3567P] where P=(Fo^2^+2Fc^2^)/3'
_refine_ls_weighting_scheme calc
_refine_ls_wR_factor_gt 0.0899
_refine_ls_wR_factor_ref 0.1085
_reflns_number_gt 16308
_reflns_number_total 20301
_reflns_threshold_expression >2sigma(I)
_cod_data_source_file c5dt02777b2.cif
_cod_data_source_block a2
_cod_depositor_comments
;
The following automatic conversions were performed:

'_symmetry_cell_setting' value 'Triclinic' changed to 'triclinic'
according to
/usr/data/users/saulius/crontab/automatic-downloads/rss-feeds/RSC/lib/dictionaries/cif_core.dic
dictionary named 'cif_core.dic' version 2.4.2 from 2011-04-26.

Automatic conversion script
Id: cif_fix_values 3271 2015-04-21 07:52:19Z andrius 

 Adding full bibliography for 7036220--7036221.cif.
;
_cod_original_sg_symbol_H-M P-1
_cod_database_code 7036220

loop_
_symmetry_equiv_pos_as_xyz
'x, y, z'
'-x, -y, -z'

loop_
_atom_site_label
_atom_site_type_symbol
_atom_site_fract_x
_atom_site_fract_y
_atom_site_fract_z
_atom_site_U_iso_or_equiv
_atom_site_adp_type
_atom_site_occupancy
_atom_site_symmetry_multiplicity
_atom_site_calc_flag
_atom_site_refinement_flags
_atom_site_disorder_assembly
_atom_site_disorder_group
In1 In 0.856588(13) 0.705004(9) 0.746166(7) 0.03122(4) Uani 1 1 d . A .
O1 O 0.76433(13) 0.64555(11) 0.67890(8) 0.0368(3) Uani 1 1 d . A .
S2 S 1.04107(5) 0.55431(4) 0.69392(4) 0.04813(14) Uani 1 1 d . . .
C1 C 0.82743(19) 0.61641(17) 0.61041(12) 0.0408(4) Uani 1 1 d . . .
C9A C 0.9786(3) 0.6044(2) 0.60421(19) 0.0390(8) Uani 0.666(7) 1 d P A 1
H9AA H 0.9986 0.6655 0.5916 0.047 Uiso 0.666(7) 1 calc PR A 1
H9AB H 1.0223 0.5619 0.5655 0.047 Uiso 0.666(7) 1 calc PR A 1
C9B C 0.9725(6) 0.5345(5) 0.6265(4) 0.0435(18) Uani 0.334(7) 1 d P A 2
H9BA H 0.9542 0.4724 0.6356 0.052 Uiso 0.334(7) 1 calc PR A 2
H9BB H 1.0352 0.5323 0.5824 0.052 Uiso 0.334(7) 1 calc PR A 2
C10A C 1.2096(7) 0.5595(5) 0.6838(4) 0.065(2) Uani 0.687(7) 1 d PD A 3
C11A C 1.2826(6) 0.5236(6) 0.6121(5) 0.112(4) Uani 0.687(7) 1 d PD A 3
H11A H 1.2682 0.4627 0.6053 0.167 Uiso 0.687(7) 1 calc PR A 3
H11B H 1.3776 0.5173 0.6131 0.167 Uiso 0.687(7) 1 calc PR A 3
H11C H 1.2490 0.5679 0.5718 0.167 Uiso 0.687(7) 1 calc PR A 3
C12A C 1.2219(6) 0.6550(4) 0.6941(6) 0.092(3) Uani 0.687(7) 1 d PD A 3
H12A H 1.1793 0.6989 0.6558 0.139 Uiso 0.687(7) 1 calc PR A 3
H12B H 1.3158 0.6542 0.6915 0.139 Uiso 0.687(7) 1 calc PR A 3
H12C H 1.1788 0.6747 0.7417 0.139 Uiso 0.687(7) 1 calc PR A 3
C13A C 1.2657(7) 0.4921(5) 0.7466(6) 0.158(5) Uani 0.687(7) 1 d PD A 3
H13A H 1.2505 0.4310 0.7416 0.238 Uiso 0.687(7) 1 calc PR A 3
H13B H 1.2215 0.5163 0.7928 0.238 Uiso 0.687(7) 1 calc PR A 3
H13C H 1.3609 0.4859 0.7456 0.238 Uiso 0.687(7) 1 calc PR A 3
C10B C 1.2130(16) 0.5826(8) 0.6638(7) 0.045(3) Uani 0.313(7) 1 d PD A 4
C11B C 1.1936(9) 0.6503(6) 0.5955(6) 0.067(3) Uani 0.313(7) 1 d PD A 4
H11D H 1.2716 0.6748 0.5840 0.100 Uiso 0.313(7) 1 calc PR A 4
H11E H 1.1150 0.7020 0.6048 0.100 Uiso 0.313(7) 1 calc PR A 4
H11F H 1.1819 0.6170 0.5545 0.100 Uiso 0.313(7) 1 calc PR A 4
C12B C 1.2564(15) 0.6262(13) 0.7226(10) 0.087(6) Uani 0.313(7) 1 d PD A 4
H12D H 1.3398 0.6420 0.7056 0.131 Uiso 0.313(7) 1 calc PR A 4
H12E H 1.2695 0.5823 0.7655 0.131 Uiso 0.313(7) 1 calc PR A 4
H12F H 1.1886 0.6831 0.7354 0.131 Uiso 0.313(7) 1 calc PR A 4
C13B C 1.3061(12) 0.4890(7) 0.6480(8) 0.058(3) Uani 0.313(7) 1 d PD A 4
H13D H 1.2830 0.4671 0.6041 0.087 Uiso 0.313(7) 1 calc PR A 4
H13E H 1.2985 0.4441 0.6893 0.087 Uiso 0.313(7) 1 calc PR A 4
H13F H 1.3972 0.4950 0.6405 0.087 Uiso 0.313(7) 1 calc PR A 4
S1A S 0.8292(4) 0.67049(19) 0.45822(9) 0.0502(6) Uani 0.682(10) 1 d P A 5
C4A C 0.7901(4) 0.6991(2) 0.55385(15) 0.0737(10) Uani 0.682(10) 1 d P A 5
H4A1 H 0.8364 0.7464 0.5627 0.088 Uiso 0.682(10) 1 calc PR A 5
H4A2 H 0.6939 0.7281 0.5619 0.088 Uiso 0.682(10) 1 calc PR A 5
S1B S 0.8937(8) 0.6465(3) 0.4708(2) 0.0460(13) Uani 0.318(10) 1 d P A 6
C4B C 0.7901(4) 0.6991(2) 0.55385(15) 0.0737(10) Uani 0.318(10) 1 d P A 6
H4B1 H 0.8156 0.7545 0.5670 0.088 Uiso 0.318(10) 1 calc PR A 6
H4B2 H 0.6944 0.7163 0.5471 0.088 Uiso 0.318(10) 1 calc PR A 6
S5A S 0.8286(4) 0.72503(19) 1.04886(8) 0.0777(6) Uani 0.780(8) 1 d P A 7
C31A C 0.6606(7) 0.7874(5) 1.0781(3) 0.0818(18) Uani 0.780(8) 1 d PDU A 7
C32A C 0.5601(8) 0.7436(6) 1.0516(5) 0.120(3) Uani 0.780(8) 1 d PDU A 7
H32A H 0.4709 0.7752 1.0717 0.180 Uiso 0.780(8) 1 calc PR A 7
H32B H 0.5801 0.6772 1.0677 0.180 Uiso 0.780(8) 1 calc PR A 7
H32C H 0.5647 0.7503 0.9984 0.180 Uiso 0.780(8) 1 calc PR A 7
C33A C 0.6538(10) 0.7795(6) 1.1611(3) 0.132(3) Uani 0.780(8) 1 d PDU A 7
H33A H 0.7221 0.8048 1.1771 0.198 Uiso 0.780(8) 1 calc PR A 7
H33B H 0.6685 0.7137 1.1785 0.198 Uiso 0.780(8) 1 calc PR A 7
H33C H 0.5664 0.8147 1.1809 0.198 Uiso 0.780(8) 1 calc PR A 7
C34A C 0.6313(7) 0.8902(4) 1.0526(4) 0.0931(19) Uani 0.780(8) 1 d PDU A 7
H34A H 0.5443 0.9232 1.0746 0.140 Uiso 0.780(8) 1 calc PR A 7
H34B H 0.6314 0.8966 0.9995 0.140 Uiso 0.780(8) 1 calc PR A 7
H34C H 0.6993 0.9171 1.0672 0.140 Uiso 0.780(8) 1 calc PR A 7
S5B S 0.8854(8) 0.6849(8) 1.0442(2) 0.0680(18) Uani 0.220(8) 1 d P A 8
C31B C 0.719(2) 0.7341(15) 1.0888(9) 0.081(4) Uani 0.220(8) 1 d PDU A 8
C34B C 0.671(3) 0.8393(15) 1.0741(15) 0.111(7) Uani 0.220(8) 1 d PDU A 8
H34D H 0.6367 0.8532 1.0263 0.167 Uiso 0.220(8) 1 calc PR A 8
H34E H 0.7456 0.8672 1.0751 0.167 Uiso 0.220(8) 1 calc PR A 8
H34F H 0.6013 0.8651 1.1117 0.167 Uiso 0.220(8) 1 calc PR A 8
C32B C 0.624(2) 0.686(2) 1.0635(15) 0.111(7) Uani 0.220(8) 1 d PDU A 8
H32D H 0.5471 0.6917 1.0995 0.166 Uiso 0.220(8) 1 calc PR A 8
H32E H 0.6680 0.6204 1.0577 0.166 Uiso 0.220(8) 1 calc PR A 8
H32F H 0.5940 0.7163 1.0167 0.166 Uiso 0.220(8) 1 calc PR A 8
C33B C 0.735(3) 0.710(2) 1.1696(8) 0.134(8) Uani 0.220(8) 1 d PDU A 8
H33D H 0.6478 0.7272 1.1972 0.202 Uiso 0.220(8) 1 calc PR A 8
H33E H 0.7923 0.7450 1.1858 0.202 Uiso 0.220(8) 1 calc PR A 8
H33F H 0.7744 0.6431 1.1777 0.202 Uiso 0.220(8) 1 calc PR A 8
O2 O 0.92403(15) 0.80268(9) 0.67785(8) 0.0355(3) Uani 1 1 d . . .
C2 C 0.7787(3) 0.53487(16) 0.59190(13) 0.0486(5) Uani 1 1 d . A .
H2A H 0.8274 0.5111 0.5458 0.058 Uiso 1 1 calc R . .
H2B H 0.8008 0.4842 0.6305 0.058 Uiso 1 1 calc R . .
S3 S 0.90570(12) 1.04825(5) 0.75790(4) 0.0746(3) Uani 1 1 d . A .
O3 O 0.95503(16) 0.71177(11) 0.83403(8) 0.0429(3) Uani 1 1 d . . .
C3 C 0.6346(3) 0.5567(3) 0.5841(2) 0.0882(13) Uani 1 1 d . . .
H3A H 0.6123 0.6039 0.5438 0.132 Uiso 1 1 calc R A .
H3B H 0.5851 0.5807 0.6293 0.132 Uiso 1 1 calc R . .
H3C H 0.6114 0.4999 0.5739 0.132 Uiso 1 1 calc R . .
S4 S 0.66217(5) 0.86803(3) 0.77624(3) 0.03789(10) Uani 1 1 d . . .
C5 C 0.8911(3) 0.7639(2) 0.41254(15) 0.0621(8) Uani 1 1 d . . .
S6 S 0.73219(5) 0.61811(4) 0.86381(3) 0.03923(11) Uani 1 1 d . . .
C6 C 0.7753(4) 0.8511(3) 0.4181(3) 0.0949(12) Uani 1 1 d . A .
H6A H 0.7993 0.9033 0.3889 0.142 Uiso 1 1 calc R . .
H6B H 0.7546 0.8667 0.4690 0.142 Uiso 1 1 calc R . .
H6C H 0.6976 0.8392 0.4000 0.142 Uiso 1 1 calc R . .
C7 C 0.9251(6) 0.7359(3) 0.33424(18) 0.1074(17) Uani 1 1 d . A .
H7A H 0.8481 0.7227 0.3163 0.161 Uiso 1 1 calc R . .
H7B H 0.9995 0.6799 0.3323 0.161 Uiso 1 1 calc R . .
H7C H 0.9496 0.7870 0.3037 0.161 Uiso 1 1 calc R . .
C8 C 1.0081(4) 0.7839(3) 0.4409(2) 0.0757(9) Uani 1 1 d . A .
H8A H 1.0842 0.7293 0.4364 0.114 Uiso 1 1 calc R . .
H8B H 0.9870 0.7978 0.4922 0.114 Uiso 1 1 calc R . .
H8C H 1.0295 0.8377 0.4127 0.114 Uiso 1 1 calc R . .
C14 C 0.8782(2) 0.89840(13) 0.68612(10) 0.0334(4) Uani 1 1 d . A .
C15 C 0.9199(2) 0.94925(15) 0.61469(12) 0.0414(4) Uani 1 1 d . . .
H15A H 0.8788 0.9317 0.5744 0.050 Uiso 1 1 calc R A .
H15B H 0.8846 1.0174 0.6188 0.050 Uiso 1 1 calc R . .
C16 C 1.0679(3) 0.9281(2) 0.59556(16) 0.0581(7) Uani 1 1 d . A .
H16A H 1.0861 0.9572 0.5473 0.087 Uiso 1 1 calc R . .
H16B H 1.1051 0.8604 0.5952 0.087 Uiso 1 1 calc R . .
H16C H 1.1084 0.9529 0.6318 0.087 Uiso 1 1 calc R . .
C17 C 0.9397(3) 0.92292(15) 0.75107(12) 0.0428(5) Uani 1 1 d . . .
H17A H 1.0367 0.8957 0.7457 0.051 Uiso 1 1 calc R A .
H17B H 0.9040 0.8947 0.7966 0.051 Uiso 1 1 calc R . .
C18 C 0.9127(3) 1.0632(2) 0.85360(14) 0.0556(6) Uani 1 1 d . . .
C19 C 1.0436(5) 1.0073(4) 0.8790(3) 0.1128(17) Uani 1 1 d . A .
H19A H 1.0515 0.9406 0.8763 0.169 Uiso 1 1 calc R . .
H19B H 1.0487 1.0202 0.9294 0.169 Uiso 1 1 calc R . .
H19C H 1.1158 1.0248 0.8478 0.169 Uiso 1 1 calc R . .
C20 C 0.8923(5) 1.1685(3) 0.85760(19) 0.0928(13) Uani 1 1 d . A .
H20A H 0.9663 1.1878 0.8297 0.139 Uiso 1 1 calc R . .
H20B H 0.8882 1.1830 0.9085 0.139 Uiso 1 1 calc R . .
H20C H 0.8093 1.2020 0.8372 0.139 Uiso 1 1 calc R . .
C21 C 0.8014(5) 1.0331(3) 0.8990(2) 0.0941(13) Uani 1 1 d . A .
H21A H 0.7166 1.0684 0.8815 0.141 Uiso 1 1 calc R . .
H21B H 0.8030 1.0452 0.9499 0.141 Uiso 1 1 calc R . .
H21C H 0.8124 0.9663 0.8950 0.141 Uiso 1 1 calc R . .
C22 C 0.7261(2) 0.92882(14) 0.69672(12) 0.0406(4) Uani 1 1 d . A .
H22A H 0.6895 0.9159 0.6530 0.049 Uiso 1 1 calc R . .
H22B H 0.6967 0.9969 0.7023 0.049 Uiso 1 1 calc R . .
C23 C 0.4895(3) 0.87457(18) 0.75780(16) 0.0528(6) Uani 1 1 d . A .
C24 C 0.4312(3) 0.8344(3) 0.8280(2) 0.0921(13) Uani 1 1 d . . .
H24A H 0.3386 0.8364 0.8234 0.138 Uiso 1 1 calc R A .
H24B H 0.4357 0.8714 0.8683 0.138 Uiso 1 1 calc R . .
H24C H 0.4815 0.7697 0.8376 0.138 Uiso 1 1 calc R . .
C25 C 0.4164(3) 0.9761(2) 0.7435(2) 0.0700(8) Uani 1 1 d . . .
H25A H 0.4550 1.0011 0.6981 0.105 Uiso 1 1 calc R A .
H25B H 0.4242 1.0120 0.7838 0.105 Uiso 1 1 calc R . .
H25C H 0.3227 0.9808 0.7394 0.105 Uiso 1 1 calc R . .
C26 C 0.4872(3) 0.8177(3) 0.6941(2) 0.0794(11) Uani 1 1 d . . .
H26A H 0.5279 0.8438 0.6499 0.119 Uiso 1 1 calc R A .
H26B H 0.3954 0.8198 0.6872 0.119 Uiso 1 1 calc R . .
H26C H 0.5368 0.7528 0.7041 0.119 Uiso 1 1 calc R . .
C27 C 0.9407(2) 0.67280(16) 0.90502(13) 0.0457(5) Uani 1 1 d . A .
C28 C 1.0792(3) 0.6386(2) 0.9330(2) 0.0732(10) Uani 1 1 d . . .
H28A H 1.0700 0.6133 0.9840 0.088 Uiso 1 1 calc R A .
H28B H 1.1328 0.5870 0.9038 0.088 Uiso 1 1 calc R . .
C29 C 1.1532(4) 0.7145(3) 0.92970(19) 0.0778(11) Uani 1 1 d . A .
H29A H 1.1553 0.7442 0.8803 0.117 Uiso 1 1 calc R . .
H29B H 1.2439 0.6865 0.9425 0.117 Uiso 1 1 calc R . .
H29C H 1.1077 0.7614 0.9641 0.117 Uiso 1 1 calc R . .
C30 C 0.8491(3) 0.7492(2) 0.95091(14) 0.0586(7) Uani 1 1 d . . .
H30A H 0.7604 0.7647 0.9326 0.070 Uiso 1 1 calc R A 7
H30B H 0.8825 0.8057 0.9418 0.070 Uiso 1 1 calc R A 7
C35 C 0.8840(3) 0.58701(17) 0.90837(14) 0.0500(6) Uani 1 1 d . A .
H35A H 0.8663 0.5656 0.9597 0.060 Uiso 1 1 calc R . .
H35B H 0.9491 0.5354 0.8839 0.060 Uiso 1 1 calc R . .
C36 C 0.6962(3) 0.50539(17) 0.85242(14) 0.0497(6) Uani 1 1 d D A .
C37 C 0.8093(3) 0.4402(2) 0.8112(2) 0.0772(10) Uani 1 1 d D . .
H37A H 0.7838 0.3835 0.8030 0.116 Uiso 1 1 calc R A .
H37B H 0.8867 0.4236 0.8394 0.116 Uiso 1 1 calc R . .
H37C H 0.8311 0.4710 0.7642 0.116 Uiso 1 1 calc R . .
C38 C 0.5751(3) 0.5329(2) 0.80956(18) 0.0653(8) Uani 1 1 d D . .
H38A H 0.5973 0.5623 0.7621 0.098 Uiso 1 1 calc R A .
H38B H 0.5035 0.5770 0.8364 0.098 Uiso 1 1 calc R . .
H38C H 0.5464 0.4771 0.8025 0.098 Uiso 1 1 calc R . .
C39 C 0.6621(4) 0.4634(3) 0.92757(19) 0.0931(14) Uani 1 1 d D . .
H39A H 0.6341 0.4066 0.9227 0.140 Uiso 1 1 calc R A .
H39B H 0.5900 0.5086 0.9532 0.140 Uiso 1 1 calc R . .
H39C H 0.7402 0.4478 0.9552 0.140 Uiso 1 1 calc R . .
C40A C 0.376(3) 0.7001(12) 0.3134(7) 0.095(4) Uani 0.564(11) 1 d PD B 9
H40A H 0.2882 0.7395 0.3039 0.143 Uiso 0.564(11) 1 calc PR B 9
H40B H 0.3805 0.6349 0.3065 0.143 Uiso 0.564(11) 1 calc PR B 9
H40C H 0.4433 0.7202 0.2796 0.143 Uiso 0.564(11) 1 calc PR B 9
C41A C 0.4021(7) 0.7089(4) 0.3900(5) 0.083(3) Uani 0.564(11) 1 d PD B 9
H41A H 0.4912 0.6695 0.3995 0.099 Uiso 0.564(11) 1 calc PR B 9
H41B H 0.3363 0.6866 0.4241 0.099 Uiso 0.564(11) 1 calc PR B 9
C42A C 0.3935(7) 0.8087(4) 0.4025(4) 0.071(2) Uani 0.564(11) 1 d PD B 9
H42A H 0.4589 0.8312 0.3681 0.086 Uiso 0.564(11) 1 calc PR B 9
H42B H 0.3041 0.8481 0.3933 0.086 Uiso 0.564(11) 1 calc PR B 9
C43A C 0.4203(11) 0.8175(6) 0.4792(4) 0.092(3) Uani 0.564(11) 1 d PD B 9
H43A H 0.3596 0.7911 0.5141 0.110 Uiso 0.564(11) 1 calc PR B 9
H43B H 0.5125 0.7833 0.4876 0.110 Uiso 0.564(11) 1 calc PR B 9
C44A C 0.3987(11) 0.9191(6) 0.4891(6) 0.098(3) Uani 0.564(11) 1 d PD B 9
H44A H 0.4716 0.9412 0.4626 0.148 Uiso 0.564(11) 1 calc PR B 9
H44B H 0.3955 0.9287 0.5409 0.148 Uiso 0.564(11) 1 calc PR B 9
H44C H 0.3149 0.9541 0.4703 0.148 Uiso 0.564(11) 1 calc PR B 9
C40B C 0.380(5) 0.706(2) 0.2936(17) 0.161(12) Uani 0.436(11) 1 d PD B 10
H40D H 0.4460 0.6462 0.2931 0.241 Uiso 0.436(11) 1 calc PR B 10
H40E H 0.3784 0.7374 0.2446 0.241 Uiso 0.436(11) 1 calc PR B 10
H40F H 0.2922 0.6964 0.3094 0.241 Uiso 0.436(11) 1 calc PR B 10
C41B C 0.413(2) 0.7666(13) 0.3451(9) 0.161(7) Uani 0.436(11) 1 d PD B 10
H41C H 0.3593 0.8309 0.3344 0.193 Uiso 0.436(11) 1 calc PR B 10
H41D H 0.5068 0.7671 0.3314 0.193 Uiso 0.436(11) 1 calc PR B 10
C42B C 0.400(2) 0.7490(16) 0.4261(8) 0.153(7) Uani 0.436(11) 1 d PD B 10
H42C H 0.4837 0.7023 0.4360 0.184 Uiso 0.436(11) 1 calc PR B 10
H42D H 0.3310 0.7141 0.4342 0.184 Uiso 0.436(11) 1 calc PR B 10
C43B C 0.372(2) 0.808(2) 0.4901(15) 0.247(19) Uani 0.436(11) 1 d PD B 10
H43C H 0.2752 0.8304 0.5004 0.296 Uiso 0.436(11) 1 calc PR B 10
H43D H 0.4068 0.7678 0.5329 0.296 Uiso 0.436(11) 1 calc PR B 10
C44B C 0.429(2) 0.891(2) 0.483(2) 0.29(2) Uani 0.436(11) 1 d PD B 10
H44D H 0.5149 0.8737 0.5033 0.442 Uiso 0.436(11) 1 calc PR B 10
H44E H 0.3685 0.9417 0.5091 0.442 Uiso 0.436(11) 1 calc PR B 10
H44F H 0.4407 0.9109 0.4313 0.442 Uiso 0.436(11) 1 calc PR B 10

loop_
_atom_site_aniso_label
_atom_site_aniso_U_11
_atom_site_aniso_U_22
_atom_site_aniso_U_33
_atom_site_aniso_U_23
_atom_site_aniso_U_13
_atom_site_aniso_U_12
In1 0.03282(7) 0.02659(6) 0.03602(7) 0.00517(4) -0.00688(5) -0.01160(5)
O1 0.0254(6) 0.0497(8) 0.0381(7) -0.0078(6) 0.0005(5) -0.0143(6)
S2 0.0327(2) 0.0302(2) 0.0782(4) 0.0023(2) -0.0041(2) -0.00463(19)
C1 0.0265(8) 0.0573(13) 0.0428(11) -0.0147(9) 0.0007(7) -0.0157(8)
C9A 0.0255(13) 0.0432(17) 0.0496(18) -0.0042(13) 0.0005(11) -0.0120(11)
C9B 0.032(3) 0.037(3) 0.061(4) -0.014(3) -0.001(3) -0.006(2)
C10A 0.0234(19) 0.048(3) 0.130(6) -0.032(3) -0.014(3) -0.007(2)
C11A 0.036(3) 0.134(7) 0.181(9) -0.096(7) 0.014(4) -0.030(4)
C12A 0.036(3) 0.059(3) 0.194(10) -0.043(4) -0.004(3) -0.024(2)
C13A 0.094(5) 0.106(5) 0.290(13) 0.044(7) -0.128(7) -0.025(4)
C10B 0.031(4) 0.046(6) 0.061(5) -0.004(4) -0.004(4) -0.016(4)
C11B 0.054(5) 0.051(5) 0.092(8) 0.018(5) 0.015(5) -0.026(4)
C12B 0.049(8) 0.106(13) 0.115(13) -0.054(10) -0.007(7) -0.019(7)
C13B 0.037(5) 0.044(5) 0.085(8) -0.010(5) 0.003(5) 0.002(3)
S1A 0.0774(16) 0.0468(8) 0.0362(5) -0.0015(5) -0.0002(7) -0.0354(10)
C4A 0.136(3) 0.0547(15) 0.0453(14) -0.0146(11) 0.0264(16) -0.0603(19)
S1B 0.072(3) 0.0381(12) 0.0332(11) -0.0044(9) 0.0051(14) -0.0270(17)
C4B 0.136(3) 0.0547(15) 0.0453(14) -0.0146(11) 0.0264(16) -0.0603(19)
S5A 0.1115(17) 0.0836(12) 0.0379(5) 0.0035(6) -0.0117(7) -0.0254(12)
C31A 0.116(5) 0.077(4) 0.061(3) -0.012(3) 0.023(3) -0.050(4)
C32A 0.119(6) 0.125(6) 0.137(6) -0.057(6) 0.047(5) -0.076(5)
C33A 0.224(10) 0.113(6) 0.063(3) -0.010(4) 0.040(5) -0.067(6)
C34A 0.108(5) 0.079(4) 0.094(4) -0.015(3) 0.019(3) -0.035(4)
S5B 0.074(3) 0.091(5) 0.0376(17) -0.001(2) -0.0042(18) -0.020(3)
C31B 0.103(9) 0.088(9) 0.063(7) -0.020(7) 0.014(7) -0.047(8)
C34B 0.112(15) 0.098(15) 0.114(15) -0.034(14) 0.021(12) -0.014(14)
C32B 0.099(14) 0.136(16) 0.123(13) -0.058(14) 0.032(12) -0.076(12)
C33B 0.21(2) 0.151(16) 0.044(8) -0.008(11) 0.016(11) -0.064(16)
O2 0.0426(7) 0.0250(6) 0.0393(7) 0.0012(5) 0.0037(6) -0.0134(5)
C2 0.0720(16) 0.0338(10) 0.0422(11) -0.0031(8) 0.0019(11) -0.0201(10)
S3 0.1579(9) 0.0387(3) 0.0420(3) 0.0047(2) -0.0234(4) -0.0478(4)
O3 0.0501(9) 0.0470(8) 0.0406(8) 0.0123(6) -0.0162(7) -0.0281(7)
C3 0.0614(18) 0.142(4) 0.089(2) -0.053(2) 0.0190(17) -0.070(2)
S4 0.0395(2) 0.0320(2) 0.0396(2) 0.00016(18) 0.00140(19) -0.00765(19)
C5 0.090(2) 0.0626(16) 0.0461(13) 0.0001(12) 0.0065(13) -0.0484(16)
S6 0.0419(3) 0.0424(3) 0.0381(2) 0.0110(2) -0.0112(2) -0.0206(2)
C6 0.093(3) 0.101(3) 0.098(3) 0.012(2) -0.015(2) -0.041(2)
C7 0.188(5) 0.108(3) 0.0457(17) -0.0007(18) 0.021(2) -0.087(3)
C8 0.078(2) 0.080(2) 0.077(2) 0.0081(17) 0.0012(17) -0.0440(18)
C14 0.0453(10) 0.0262(8) 0.0311(8) 0.0038(6) -0.0041(7) -0.0147(7)
C15 0.0581(13) 0.0340(9) 0.0357(10) 0.0072(8) -0.0045(9) -0.0210(9)
C16 0.0624(16) 0.0574(15) 0.0586(15) 0.0115(12) 0.0046(12) -0.0314(13)
C17 0.0623(14) 0.0339(9) 0.0389(10) 0.0051(8) -0.0115(9) -0.0233(9)
C18 0.0755(18) 0.0575(15) 0.0403(12) -0.0074(11) -0.0049(12) -0.0275(13)
C19 0.094(3) 0.155(5) 0.093(3) -0.043(3) -0.039(3) -0.016(3)
C20 0.166(4) 0.072(2) 0.0595(19) -0.0228(16) -0.001(2) -0.061(3)
C21 0.118(3) 0.082(2) 0.084(3) -0.019(2) 0.036(2) -0.041(2)
C22 0.0481(11) 0.0314(9) 0.0401(10) 0.0093(8) -0.0052(9) -0.0099(8)
C23 0.0427(12) 0.0424(12) 0.0678(16) 0.0021(11) -0.0004(11) -0.0053(9)
C24 0.0455(16) 0.096(3) 0.119(3) 0.036(2) 0.0147(18) -0.0143(16)
C25 0.0522(15) 0.0541(16) 0.089(2) 0.0018(15) -0.0020(15) 0.0081(12)
C26 0.0424(14) 0.076(2) 0.124(3) -0.030(2) -0.0232(17) -0.0088(14)
C27 0.0557(13) 0.0448(11) 0.0459(12) 0.0201(9) -0.0255(10) -0.0287(10)
C28 0.0732(19) 0.0734(19) 0.089(2) 0.0422(17) -0.0521(17) -0.0443(16)
C29 0.082(2) 0.093(2) 0.081(2) 0.0331(18) -0.0456(18) -0.059(2)
C30 0.0824(19) 0.0652(16) 0.0402(12) 0.0079(11) -0.0162(12) -0.0393(15)
C35 0.0565(13) 0.0462(12) 0.0563(14) 0.0241(10) -0.0286(11) -0.0286(10)
C36 0.0534(13) 0.0500(12) 0.0561(14) 0.0199(10) -0.0191(11) -0.0334(11)
C37 0.071(2) 0.0414(13) 0.129(3) 0.0004(16) -0.019(2) -0.0295(14)
C38 0.0633(17) 0.0663(17) 0.079(2) 0.0074(15) -0.0314(15) -0.0329(14)
C39 0.121(3) 0.111(3) 0.078(2) 0.049(2) -0.036(2) -0.091(3)
C40A 0.113(10) 0.079(7) 0.093(6) -0.009(5) -0.020(6) -0.019(7)
C41A 0.068(4) 0.057(4) 0.113(7) 0.000(4) -0.007(4) 0.000(3)
C42A 0.054(3) 0.063(4) 0.090(6) 0.014(4) -0.015(3) -0.004(3)
C43A 0.077(6) 0.109(7) 0.091(6) 0.007(5) -0.015(4) -0.028(5)
C44A 0.065(6) 0.118(7) 0.103(6) 0.006(5) -0.022(4) -0.008(5)
C40B 0.14(2) 0.17(2) 0.19(3) -0.07(2) -0.04(3) -0.03(2)
C41B 0.200(18) 0.130(14) 0.175(19) 0.008(14) -0.023(14) -0.081(13)
C42B 0.165(16) 0.154(19) 0.142(16) -0.050(14) -0.004(13) -0.034(14)
C43B 0.102(16) 0.24(3) 0.34(4) -0.05(3) 0.06(2) 0.033(16)
C44B 0.072(14) 0.30(5) 0.45(6) 0.04(4) -0.04(2) 0.041(19)

loop_
_atom_type_symbol
_atom_type_description
_atom_type_scat_dispersion_real
_atom_type_scat_dispersion_imag
_atom_type_scat_source
C C 0.0033 0.0016 'International Tables Vol C Tables 4.2.6.8 and 6.1.1.4'
H H 0.0000 0.0000 'International Tables Vol C Tables 4.2.6.8 and 6.1.1.4'
O O 0.0106 0.0060 'International Tables Vol C Tables 4.2.6.8 and 6.1.1.4'
S S 0.1246 0.1234 'International Tables Vol C Tables 4.2.6.8 and 6.1.1.4'
In In -0.7276 1.3100 'International Tables Vol C Tables 4.2.6.8 and 6.1.1.4'

loop_
_geom_angle_atom_site_label_1
_geom_angle_atom_site_label_2
_geom_angle_atom_site_label_3
_geom_angle
O3 In1 O1 156.61(6)
O3 In1 O2 97.80(6)
O1 In1 O2 103.25(6)
O3 In1 S2 94.78(5)
O1 In1 S2 73.30(4)
O2 In1 S2 95.61(4)
O3 In1 S4 92.90(5)
O1 In1 S4 101.17(4)
O2 In1 S4 78.29(4)
S2 In1 S4 170.790(19)
O3 In1 S6 74.75(4)
O1 In1 S6 87.40(4)
O2 In1 S6 162.94(4)
S2 In1 S6 100.250(19)
S4 In1 S6 86.662(17)
C1 O1 In1 120.51(11)
C9B S2 C10A 120.7(4)
C9B S2 C9A 35.9(3)
C10A S2 C9A 103.7(3)
C9B S2 C10B 112.2(5)
C10A S2 C10B 13.7(4)
C9A S2 C10B 90.8(4)
C9B S2 In1 101.2(2)
C10A S2 In1 117.4(2)
C9A S2 In1 83.57(10)
C10B S2 In1 111.9(4)
O1 C1 C2 108.08(18)
O1 C1 C4A 108.09(19)
C2 C1 C4A 110.7(2)
O1 C1 C9A 113.17(19)
C2 C1 C9A 117.5(2)
C4A C1 C9A 98.6(2)
O1 C1 C9B 107.0(3)
C2 C1 C9B 85.6(3)
C4A C1 C9B 133.7(3)
C9A C1 C9B 39.0(3)
C1 C9A S2 108.2(2)
S2 C9B C1 113.7(4)
C12A C10A C11A 111.2(7)
C12A C10A C13A 110.0(7)
C11A C10A C13A 109.3(7)
C12A C10A S2 111.8(5)
C11A C10A S2 112.9(5)
C13A C10A S2 101.1(5)
C12B C10B C13B 111.7(12)
C12B C10B C11B 110.2(11)
C13B C10B C11B 112.6(10)
C12B C10B S2 111.0(10)
C13B C10B S2 104.1(8)
C11B C10B S2 106.9(9)
C5 S1A C4A 105.80(13)
C1 C4A S1A 115.6(2)
C31A S5A C30 106.2(2)
C34A C31A C32A 109.8(6)
C34A C31A C33A 108.5(5)
C32A C31A C33A 110.5(5)
C34A C31A S5A 111.7(4)
C32A C31A S5A 111.2(4)
C33A C31A S5A 104.9(5)
C31B S5B C30 95.3(6)
C32B C31B C34B 110.5(17)
C32B C31B C33B 110.6(16)
C34B C31B C33B 110.1(16)
C32B C31B S5B 108.9(14)
C34B C31B S5B 112.5(14)
C33B C31B S5B 104.1(15)
C14 O2 In1 122.79(12)
C3 C2 C1 114.9(2)
C17 S3 C18 105.14(12)
C27 O3 In1 129.26(12)
C22 S4 C23 104.11(12)
C22 S4 In1 90.39(7)
C23 S4 In1 117.98(9)
C8 C5 C7 110.2(3)
C8 C5 C6 108.3(3)
C7 C5 C6 111.3(3)
C8 C5 S1A 117.6(3)
C7 C5 S1A 103.8(2)
C6 C5 S1A 105.5(3)
C8 C5 S1B 97.8(3)
C7 C5 S1B 104.9(2)
C6 C5 S1B 123.3(3)
S1A C5 S1B 21.77(13)
C35 S6 C36 104.85(11)
C35 S6 In1 89.92(8)
C36 S6 In1 119.43(9)
O2 C14 C22 111.19(16)
O2 C14 C17 109.01(16)
C22 C14 C17 111.07(18)
O2 C14 C15 107.59(16)
C22 C14 C15 106.84(16)
C17 C14 C15 111.08(16)
C16 C15 C14 114.30(19)
C14 C17 S3 112.21(14)
C19 C18 C21 109.7(4)
C19 C18 C20 112.4(3)
C21 C18 C20 109.3(3)
C19 C18 S3 110.5(2)
C21 C18 S3 110.3(2)
C20 C18 S3 104.4(2)
C14 C22 S4 111.67(13)
C25 C23 C24 110.3(3)
C25 C23 C26 111.0(3)
C24 C23 C26 111.1(3)
C25 C23 S4 108.9(2)
C24 C23 S4 103.9(2)
C26 C23 S4 111.28(19)
O3 C27 C30 107.50(19)
O3 C27 C28 108.0(2)
C30 C27 C28 111.7(2)
O3 C27 C35 112.21(19)
C30 C27 C35 110.6(2)
C28 C27 C35 106.82(19)
C29 C28 C27 113.8(2)
C27 C30 S5A 118.2(2)
C27 C30 S5B 96.5(4)
S5A C30 S5B 22.2(2)
C27 C35 S6 109.29(15)
C37 C36 C38 110.6(3)
C37 C36 C39 112.0(3)
C38 C36 C39 110.2(2)
C37 C36 S6 112.02(17)
C38 C36 S6 103.73(18)
C39 C36 S6 107.9(2)
C40A C41A C42A 110.6(8)
C43A C42A C41A 110.7(7)
C44A C43A C42A 107.3(7)
C40B C41B C42B 123(2)
C41B C42B C43B 136(3)
C44B C43B C42B 116(3)

loop_
_geom_bond_atom_site_label_1
_geom_bond_atom_site_label_2
_geom_bond_distance
In1 O3 2.0467(15)
In1 O1 2.0504(14)
In1 O2 2.0599(13)
In1 S2 2.7210(6)
In1 S4 2.7821(6)
In1 S6 2.8123(5)
O1 C1 1.415(3)
S2 C9B 1.595(7)
S2 C10A 1.785(7)
S2 C9A 1.872(3)
S2 C10B 1.976(15)
C1 C2 1.517(3)
C1 C4A 1.539(4)
C1 C9A 1.545(3)
C1 C9B 1.717(7)
C10A C12A 1.493(7)
C10A C11A 1.525(9)
C10A C13A 1.527(9)
C10B C12B 1.488(13)
C10B C13B 1.507(13)
C10B C11B 1.541(11)
S1A C5 1.795(3)
S1A C4A 1.837(3)
S1B C5 1.964(5)
S5A C31A 1.813(7)
S5A C30 1.819(3)
C31A C34A 1.521(7)
C31A C32A 1.525(8)
C31A C33A 1.526(7)
S5B C31B 1.84(2)
S5B C30 1.923(7)
C31B C32B 1.505(14)
C31B C34B 1.521(14)
C31B C33B 1.524(14)
O2 C14 1.395(2)
C2 C3 1.484(4)
S3 C17 1.818(2)
S3 C18 1.819(3)
O3 C27 1.398(3)
S4 C22 1.820(2)
S4 C23 1.861(3)
C5 C8 1.499(4)
C5 C7 1.525(4)
C5 C6 1.528(6)
S6 C35 1.809(2)
S6 C36 1.852(2)
C14 C22 1.538(3)
C14 C17 1.542(3)
C14 C15 1.545(3)
C15 C16 1.513(4)
C18 C19 1.507(5)
C18 C21 1.508(5)
C18 C20 1.533(4)
C23 C25 1.517(4)
C23 C24 1.519(4)
C23 C26 1.521(4)
C27 C30 1.535(4)
C27 C28 1.541(3)
C27 C35 1.541(3)
C28 C29 1.527(4)
C36 C37 1.505(4)
C36 C38 1.518(3)
C36 C39 1.521(4)
C40A C41A 1.497(5)
C41A C42A 1.503(5)
C42A C43A 1.502(5)
C43A C44A 1.494(5)
C40B C41B 1.497(5)
C41B C42B 1.497(5)
C42B C43B 1.498(5)
C43B C44B 1.495(5)
